data_7110101
loop_
_publ_author_name
'Zhen Chen'
'Yanwen Sun'
'Liangliang Zhang'
'Di Sun'
'Fuling Liu'
'Qingguo Meng'
'Rongming Wang'
'Daofeng Sun'

_publ_section_title
;
 A tubular europium-organic framework exhibiting selective sensing of Fe3+
 and Al3+ over mixed metal ions
;
_journal_name_full Chem.Commun.
_journal_page_first 11557
_journal_paper_doi 10.1039/c3cc46613b
_journal_volume 49
_journal_year 2013
_chemical_formula_sum 'C25 H36 Eu N O12'
_chemical_formula_weight 694.51
_chemical_name_systematic
; 
 ? 
;
_space_group_IT_number 14
_symmetry_cell_setting monoclinic
_symmetry_space_group_name_Hall '-P 2yn'
_symmetry_space_group_name_H-M 'P 1 21/n 1'
_atom_sites_solution_hydrogens geom
_atom_sites_solution_primary direct
_atom_sites_solution_secondary difmap
_audit_creation_method SHELXL-97
_cell_angle_alpha 90.00
_cell_angle_beta 90.3230(10)
_cell_angle_gamma 90.00
_cell_formula_units_Z 4
_cell_length_a 8.9760(7)
_cell_length_b 25.7636(19)
_cell_length_c 11.8280(9)
_cell_measurement_reflns_used 7946
_cell_measurement_temperature 298(2)
_cell_measurement_theta_max 27.57
_cell_measurement_theta_min 2.40
_cell_volume 2735.2(4)
_computing_cell_refinement 'APEX2 (Bruker,2005)'
_computing_data_collection 'APEX2 (Bruker,2005)'
_computing_data_reduction 'SAINT (Bruker, 2005)'
_computing_molecular_graphics 'DIAMOND (Brandenburg, 2008)'
_computing_publication_material 'publCIF (Westrip, 2010)'
_computing_structure_refinement 'SHELXL-97 (Sheldrick, 1997)'
_computing_structure_solution 'SHELXS-97 (Sheldrick, 1990)'
_diffrn_ambient_temperature 298(2)
_diffrn_measured_fraction_theta_full 0.997
_diffrn_measured_fraction_theta_max 0.997
_diffrn_radiation_monochromator graphite
_diffrn_radiation_source 'fine-focus sealed tube'
_diffrn_radiation_type MoK\a
_diffrn_radiation_wavelength 0.71073
_diffrn_reflns_av_R_equivalents 0.0530
_diffrn_reflns_av_sigmaI/netI 0.0407
_diffrn_reflns_limit_h_max 10
_diffrn_reflns_limit_h_min -10
_diffrn_reflns_limit_k_max 30
_diffrn_reflns_limit_k_min -21
_diffrn_reflns_limit_l_max 12
_diffrn_reflns_limit_l_min -14
_diffrn_reflns_number 13412
_diffrn_reflns_theta_full 25.00
_diffrn_reflns_theta_max 25.00
_diffrn_reflns_theta_min 1.89
_exptl_absorpt_coefficient_mu 2.357
_exptl_absorpt_correction_T_max 0.6763
_exptl_absorpt_correction_T_min 0.6500
_exptl_absorpt_correction_type multi-scan
_exptl_absorpt_process_details SADABS
_exptl_crystal_colour yellowish
_exptl_crystal_density_diffrn 1.687
_exptl_crystal_density_method 'not measured'
_exptl_crystal_description block
_exptl_crystal_F_000 1408
_exptl_crystal_size_max 0.20
_exptl_crystal_size_mid 0.20
_exptl_crystal_size_min 0.18
_refine_diff_density_max 1.773
_refine_diff_density_min -0.984
_refine_diff_density_rms 0.136
_refine_ls_extinction_method none
_refine_ls_goodness_of_fit_ref 1.056
_refine_ls_hydrogen_treatment mixed
_refine_ls_matrix_type full
_refine_ls_number_parameters 350
_refine_ls_number_reflns 4808
_refine_ls_number_restraints 0
_refine_ls_restrained_S_all 1.056
_refine_ls_R_factor_all 0.0414
_refine_ls_R_factor_gt 0.0370
_refine_ls_shift/su_max 0.003
_refine_ls_shift/su_mean 0.000
_refine_ls_structure_factor_coef Fsqd
_refine_ls_weighting_details 'calc w=1/[\s^2^(Fo^2^)+(0.0582P)^2^+3.4436P] where P=(Fo^2^+2Fc^2^)/3'
_refine_ls_weighting_scheme calc
_refine_ls_wR_factor_gt 0.0966
_refine_ls_wR_factor_ref 0.0996
_reflns_number_gt 4334
_reflns_number_total 4808
_reflns_threshold_expression >2sigma(I)
_cod_data_source_file c3cc46613b.txt
_cod_data_source_block p
_cod_original_sg_symbol_H-M 'P2(1)/n  '
_cod_database_code 7110101

loop_
_symmetry_equiv_pos_as_xyz
'x, y, z'
'-x+1/2, y+1/2, -z+1/2'
'-x, -y, -z'
'x-1/2, -y-1/2, z-1/2'

loop_
_atom_site_label
_atom_site_type_symbol
_atom_site_fract_x
_atom_site_fract_y
_atom_site_fract_z
_atom_site_U_iso_or_equiv
_atom_site_adp_type
_atom_site_occupancy
_atom_site_symmetry_multiplicity
_atom_site_calc_flag
_atom_site_refinement_flags
Eu1 Eu 0.98861(2) 0.377843(7) 0.990286(16) 0.01852(8) Uani 1 1 d .
C5 C 1.5091(4) 0.32678(16) 0.5448(4) 0.0223(9) Uani 1 1 d .
O10 O 1.0656(3) 0.45872(10) 0.9077(3) 0.0271(7) Uani 1 1 d .
H10A H 1.1033 0.4790 0.9589 0.041 Uiso 1 1 d R
H10B H 0.9899 0.4743 0.8767 0.041 Uiso 1 1 d R
O3 O 1.5357(4) 0.20038(11) 0.6096(3) 0.0323(7) Uani 1 1 d .
O2 O 1.2381(3) 0.34491(12) 0.9137(3) 0.0317(7) Uani 1 1 d .
C6 C 1.4781(5) 0.37741(14) 0.5805(4) 0.0191(9) Uani 1 1 d .
C13 C 1.5266(4) 0.42761(14) 0.3946(3) 0.0194(8) Uani 1 1 d .
O5 O 1.7640(4) 0.36517(12) 0.1015(3) 0.0444(10) Uani 1 1 d .
O6 O 1.8133(3) 0.44628(11) 0.0721(3) 0.0311(7) Uani 1 1 d .
O1 O 1.0629(3) 0.35972(12) 0.7898(3) 0.0319(7) Uani 1 1 d .
C22 C 1.7390(5) 0.41261(16) 0.1214(3) 0.0225(9) Uani 1 1 d .
C4 C 1.4289(5) 0.28457(15) 0.5914(4) 0.0235(9) Uani 1 1 d .
O4 O 1.4023(4) 0.21484(11) 0.4584(3) 0.0319(7) Uani 1 1 d .
O8 O 1.1487(5) 0.49203(13) 0.1991(4) 0.0533(11) Uani 1 1 d .
C16 C 1.4733(5) 0.43208(15) 0.1590(3) 0.0225(9) Uani 1 1 d .
C23 C 1.2019(5) 0.44796(16) 0.1871(4) 0.0261(10) Uani 1 1 d .
C17 C 1.3561(5) 0.43806(15) 0.2354(4) 0.0223(9) Uani 1 1 d .
C14 C 1.6453(4) 0.42435(15) 0.3190(4) 0.0199(8) Uani 1 1 d .
C1 C 1.1965(5) 0.34988(15) 0.8132(4) 0.0232(9) Uani 1 1 d .
C15 C 1.6152(4) 0.42454(15) 0.2019(3) 0.0205(9) Uani 1 1 d .
C18 C 1.3814(4) 0.43588(15) 0.3521(4) 0.0210(9) Uani 1 1 d .
C11 C 1.4572(5) 0.23033(15) 0.5499(4) 0.0235(9) Uani 1 1 d .
C2 C 1.3057(4) 0.34252(15) 0.7178(4) 0.0229(9) Uani 1 1 d .
C21 C 1.4452(5) 0.4347(2) 0.0338(4) 0.0334(11) Uani 1 1 d .
H21A H 1.3924 0.4042 0.0099 0.050 Uiso 1 1 calc R
H21B H 1.5386 0.4367 -0.0051 0.050 Uiso 1 1 calc R
H21C H 1.3868 0.4649 0.0167 0.050 Uiso 1 1 calc R
C20 C 1.8073(5) 0.42173(19) 0.3550(4) 0.0324(11) Uani 1 1 d .
H20A H 1.8201 0.4396 0.4256 0.049 Uiso 1 1 calc R
H20B H 1.8680 0.4379 0.2985 0.049 Uiso 1 1 calc R
H20C H 1.8364 0.3861 0.3636 0.049 Uiso 1 1 calc R
C7 C 1.3824(5) 0.38509(15) 0.6722(4) 0.0210(9) Uani 1 1 d .
C19 C 1.2510(5) 0.44411(18) 0.4312(4) 0.0309(10) Uani 1 1 d .
H19A H 1.2527 0.4180 0.4892 0.046 Uiso 1 1 calc R
H19B H 1.1594 0.4417 0.3893 0.046 Uiso 1 1 calc R
H19C H 1.2584 0.4778 0.4653 0.046 Uiso 1 1 calc R
O9 O 0.7774(4) 0.39229(17) 0.8560(3) 0.0531(10) Uani 1 1 d .
C3 C 1.3243(5) 0.29216(15) 0.6756(4) 0.0249(9) Uani 1 1 d .
C10 C 1.6317(5) 0.31512(17) 0.4628(4) 0.0369(12) Uani 1 1 d .
H10C H 1.6011 0.3253 0.3881 0.055 Uiso 1 1 calc R
H10D H 1.6526 0.2786 0.4637 0.055 Uiso 1 1 calc R
H10E H 1.7196 0.3340 0.4842 0.055 Uiso 1 1 calc R
C8 C 1.3581(6) 0.43793(15) 0.7248(4) 0.0321(11) Uani 1 1 d .
H8A H 1.4526 0.4531 0.7441 0.048 Uiso 1 1 calc R
H8B H 1.2991 0.4343 0.7918 0.048 Uiso 1 1 calc R
H8C H 1.3070 0.4600 0.6719 0.048 Uiso 1 1 calc R
C9 C 1.2384(6) 0.24759(17) 0.7236(5) 0.0500(15) Uani 1 1 d .
H9C H 1.1717 0.2601 0.7806 0.075 Uiso 1 1 calc R
H9D H 1.3063 0.2230 0.7566 0.075 Uiso 1 1 calc R
H9E H 1.1822 0.2311 0.6645 0.075 Uiso 1 1 calc R
C12 C 1.5530(5) 0.42316(16) 0.5225(3) 0.0212(9) Uani 1 1 d .
H12A H 1.6595 0.4208 0.5360 0.025 Uiso 1 1 calc R
H12B H 1.5183 0.4549 0.5578 0.025 Uiso 1 1 calc R
O7 O 1.1378(3) 0.41085(12) 0.1368(3) 0.0300(7) Uani 1 1 d .
O1W O 1.5452(6) 0.3083(2) 0.9384(6) 0.1013(19) Uani 1 1 d .
N1 N 1.6933(9) 0.2306(3) 0.7994(6) 0.103(2) Uani 1 1 d .
H1A H 1.7148 0.2591 0.8405 0.124 Uiso 1 1 calc R
H1B H 1.6208 0.2386 0.7495 0.124 Uiso 1 1 calc R
C25 C 1.6448(12) 0.1870(4) 0.8748(9) 0.114(3) Uiso 1 1 d .
H25A H 1.6281 0.1564 0.8302 0.172 Uiso 1 1 calc R
H25B H 1.5542 0.1965 0.9123 0.172 Uiso 1 1 calc R
H25C H 1.7210 0.1802 0.9302 0.172 Uiso 1 1 calc R
C24 C 1.8300(18) 0.2114(6) 0.7389(15) 0.207(7) Uiso 1 1 d .
H24A H 1.8005 0.1901 0.6761 0.310 Uiso 1 1 calc R
H24B H 1.8902 0.1914 0.7902 0.310 Uiso 1 1 calc R
H24C H 1.8864 0.2405 0.7120 0.310 Uiso 1 1 calc R
O2W O 0.8963(9) 0.4218(3) 0.6431(5) 0.137(3) Uani 1 1 d .
H2WA H 0.9468 0.4004 0.6824 0.164 Uiso 1 1 d R
H2WB H 0.8778 0.4482 0.6839 0.164 Uiso 1 1 d R

loop_
_atom_site_aniso_label
_atom_site_aniso_U_11
_atom_site_aniso_U_22
_atom_site_aniso_U_33
_atom_site_aniso_U_23
_atom_site_aniso_U_13
_atom_site_aniso_U_12
Eu1 0.02157(13) 0.01332(13) 0.02076(13) 0.00048(7) 0.00839(9) 0.00065(7)
C5 0.026(2) 0.021(2) 0.020(2) 0.0026(17) 0.0095(17) -0.0030(16)
O10 0.0318(16) 0.0142(14) 0.0354(17) 0.0035(13) 0.0046(14) 0.0010(12)
O3 0.0394(18) 0.0199(15) 0.0377(18) -0.0055(13) 0.0007(15) 0.0070(13)
O2 0.0359(17) 0.0351(18) 0.0241(17) -0.0015(13) 0.0110(14) 0.0048(14)
C6 0.022(2) 0.016(2) 0.020(2) 0.0011(15) 0.0069(17) 0.0017(15)
C13 0.026(2) 0.0102(18) 0.022(2) -0.0001(15) 0.0056(17) -0.0004(15)
O5 0.056(2) 0.0172(16) 0.060(2) 0.0057(16) 0.0389(19) 0.0074(15)
O6 0.0317(16) 0.0194(15) 0.0423(19) -0.0028(13) 0.0204(15) -0.0064(13)
O1 0.0303(17) 0.0349(17) 0.0307(17) -0.0020(14) 0.0096(14) 0.0034(14)
C22 0.024(2) 0.021(2) 0.022(2) 0.0010(17) 0.0067(17) 0.0009(17)
C4 0.030(2) 0.0135(19) 0.027(2) -0.0010(17) 0.0078(19) 0.0002(17)
O4 0.0475(19) 0.0207(15) 0.0275(17) -0.0045(13) 0.0036(15) 0.0049(14)
O8 0.052(2) 0.033(2) 0.075(3) -0.0116(18) -0.026(2) 0.0180(16)
C16 0.029(2) 0.016(2) 0.023(2) 0.0016(16) 0.0048(18) -0.0011(16)
C23 0.028(2) 0.024(2) 0.027(2) 0.0028(18) 0.0063(18) 0.0052(18)
C17 0.024(2) 0.015(2) 0.028(2) -0.0013(17) 0.0038(18) 0.0004(16)
C14 0.0192(19) 0.0131(19) 0.028(2) 0.0017(16) 0.0065(17) -0.0006(15)
C1 0.032(2) 0.0105(19) 0.028(2) -0.0039(16) 0.0120(19) -0.0022(16)
C15 0.024(2) 0.0131(19) 0.025(2) -0.0005(16) 0.0086(17) -0.0011(16)
C18 0.022(2) 0.0151(19) 0.026(2) -0.0024(16) 0.0077(17) -0.0005(15)
C11 0.026(2) 0.018(2) 0.027(2) -0.0006(17) 0.0172(19) -0.0005(17)
C2 0.025(2) 0.018(2) 0.026(2) 0.0023(17) 0.0106(18) 0.0005(16)
C21 0.034(2) 0.043(3) 0.023(2) 0.000(2) 0.003(2) -0.001(2)
C20 0.025(2) 0.043(3) 0.029(2) 0.005(2) 0.0059(19) 0.000(2)
C7 0.030(2) 0.0127(19) 0.020(2) -0.0025(15) 0.0050(18) 0.0005(16)
C19 0.025(2) 0.035(3) 0.033(3) 0.000(2) 0.009(2) 0.0063(19)
O9 0.041(2) 0.078(3) 0.040(2) -0.005(2) -0.0006(17) 0.015(2)
C3 0.034(2) 0.015(2) 0.027(2) -0.0004(17) 0.0152(19) -0.0031(17)
C10 0.045(3) 0.019(2) 0.048(3) 0.000(2) 0.030(2) 0.003(2)
C8 0.053(3) 0.013(2) 0.031(2) -0.0043(18) 0.019(2) -0.0043(19)
C9 0.062(3) 0.020(2) 0.069(4) -0.006(2) 0.046(3) -0.009(2)
C12 0.024(2) 0.020(2) 0.020(2) -0.0006(16) 0.0079(17) -0.0014(17)
O7 0.0274(16) 0.0305(17) 0.0320(17) -0.0022(14) 0.0014(14) -0.0044(13)
O1W 0.068(3) 0.111(4) 0.125(5) -0.040(4) -0.022(3) 0.026(3)
N1 0.125(6) 0.092(5) 0.092(5) -0.038(4) -0.012(4) -0.016(5)
O2W 0.191(7) 0.121(5) 0.097(5) -0.004(4) -0.069(5) 0.029(5)

loop_
_atom_type_symbol
_atom_type_description
_atom_type_scat_dispersion_real
_atom_type_scat_dispersion_imag
_atom_type_scat_source
C C 0.0033 0.0016 'International Tables Vol C Tables 4.2.6.8 and 6.1.1.4'
H H 0.0000 0.0000 'International Tables Vol C Tables 4.2.6.8 and 6.1.1.4'
Eu Eu -0.1578 3.6682 'International Tables Vol C Tables 4.2.6.8 and 6.1.1.4'
N N 0.0061 0.0033 'International Tables Vol C Tables 4.2.6.8 and 6.1.1.4'
O O 0.0106 0.0060 'International Tables Vol C Tables 4.2.6.8 and 6.1.1.4'

loop_
_geom_angle_atom_site_label_1
_geom_angle_atom_site_label_2
_geom_angle_atom_site_label_3
_geom_angle
_geom_angle_site_symmetry_1
_geom_angle_site_symmetry_3
O7 Eu1 O10 79.73(11) 1_556 .
O7 Eu1 O5 96.94(12) 1_556 1_456
O10 Eu1 O5 125.19(10) . 1_456
O7 Eu1 O9 147.75(12) 1_556 .
O10 Eu1 O9 80.27(13) . .
O5 Eu1 O9 74.65(14) 1_456 .
O7 Eu1 O3 77.33(10) 1_556 4_566
O10 Eu1 O3 151.84(10) . 4_566
O5 Eu1 O3 74.01(11) 1_456 4_566
O9 Eu1 O3 127.34(13) . 4_566
O7 Eu1 O1 127.74(10) 1_556 .
O10 Eu1 O1 72.48(10) . .
O5 Eu1 O1 135.25(13) 1_456 .
O9 Eu1 O1 68.36(11) . .
O3 Eu1 O1 109.81(10) 4_566 .
O7 Eu1 O4 128.61(10) 1_556 4_566
O10 Eu1 O4 147.47(10) . 4_566
O5 Eu1 O4 72.61(11) 1_456 4_566
O9 Eu1 O4 79.36(13) . 4_566
O3 Eu1 O4 51.30(10) 4_566 4_566
O1 Eu1 O4 76.53(10) . 4_566
O7 Eu1 O6 79.64(11) 1_556 1_456
O10 Eu1 O6 74.64(9) . 1_456
O5 Eu1 O6 51.31(10) 1_456 1_456
O9 Eu1 O6 70.80(12) . 1_456
O3 Eu1 O6 116.46(10) 4_566 1_456
O1 Eu1 O6 130.77(10) . 1_456
O4 Eu1 O6 121.13(10) 4_566 1_456
O7 Eu1 O2 83.37(10) 1_556 .
O10 Eu1 O2 83.67(10) . .
O5 Eu1 O2 150.87(10) 1_456 .
O9 Eu1 O2 119.12(11) . .
O3 Eu1 O2 77.70(10) 4_566 .
O1 Eu1 O2 50.80(10) . .
O4 Eu1 O2 84.43(10) 4_566 .
O6 Eu1 O2 154.44(10) 1_456 .
O7 Eu1 C22 86.09(11) 1_556 1_456
O10 Eu1 C22 100.12(11) . 1_456
O5 Eu1 C22 25.90(11) 1_456 1_456
O9 Eu1 C22 72.86(12) . 1_456
O3 Eu1 C22 94.39(11) 4_566 1_456
O1 Eu1 C22 141.20(11) . 1_456
O4 Eu1 C22 97.76(11) 4_566 1_456
O6 Eu1 C22 25.57(10) 1_456 1_456
O2 Eu1 C22 167.99(11) . 1_456
O7 Eu1 C11 103.05(12) 1_556 4_566
O10 Eu1 C11 164.54(10) . 4_566
O5 Eu1 C11 69.93(11) 1_456 4_566
O9 Eu1 C11 102.98(14) . 4_566
O3 Eu1 C11 25.74(11) 4_566 4_566
O1 Eu1 C11 94.46(11) . 4_566
O4 Eu1 C11 25.65(11) 4_566 4_566
O6 Eu1 C11 120.78(10) 1_456 4_566
O2 Eu1 C11 81.58(10) . 4_566
C22 Eu1 C11 95.26(11) 1_456 4_566
O7 Eu1 C1 104.85(11) 1_556 .
O10 Eu1 C1 74.61(10) . .
O5 Eu1 C1 153.33(12) 1_456 .
O9 Eu1 C1 93.85(12) . .
O3 Eu1 C1 95.74(11) 4_566 .
O1 Eu1 C1 25.52(11) . .
O4 Eu1 C1 81.74(10) 4_566 .
O6 Eu1 C1 147.51(10) 1_456 .
O2 Eu1 C1 25.48(11) . .
C22 Eu1 C1 166.49(12) 1_456 .
C11 Eu1 C1 90.03(11) 4_566 .
C6 C5 C4 119.8(4) . .
C6 C5 C10 121.9(4) . .
C4 C5 C10 118.2(4) . .
C11 O3 Eu1 94.9(3) . 4_665
C1 O2 Eu1 92.6(3) . .
C5 C6 C7 119.2(3) . .
C5 C6 C12 119.8(4) . .
C7 C6 C12 120.9(3) . .
C14 C13 C18 119.2(4) . .
C14 C13 C12 120.8(4) . .
C18 C13 C12 120.0(3) . .
C22 O5 Eu1 96.8(3) . 1_654
C22 O6 Eu1 91.7(2) . 1_654
C1 O1 Eu1 95.0(3) . .
O6 C22 O5 119.4(4) . .
O6 C22 C15 123.9(4) . .
O5 C22 C15 116.7(3) . .
O6 C22 Eu1 62.7(2) . 1_654
O5 C22 Eu1 57.3(2) . 1_654
C15 C22 Eu1 171.5(3) . 1_654
C3 C4 C5 121.2(4) . .
C3 C4 C11 118.8(4) . .
C5 C4 C11 120.0(4) . .
C11 O4 Eu1 93.0(2) . 4_665
C15 C16 C17 118.2(4) . .
C15 C16 C21 121.2(4) . .
C17 C16 C21 120.6(4) . .
O8 C23 O7 124.9(4) . .
O8 C23 C17 117.5(4) . .
O7 C23 C17 117.6(4) . .
C16 C17 C18 121.0(4) . .
C16 C17 C23 117.6(4) . .
C18 C17 C23 121.4(4) . .
C13 C14 C15 119.1(4) . .
C13 C14 C20 123.9(4) . .
C15 C14 C20 117.0(4) . .
O2 C1 O1 120.7(4) . .
O2 C1 C2 120.4(4) . .
O1 C1 C2 118.9(4) . .
O2 C1 Eu1 61.9(2) . .
O1 C1 Eu1 59.5(2) . .
C2 C1 Eu1 172.8(3) . .
C16 C15 C14 122.2(4) . .
C16 C15 C22 118.7(4) . .
C14 C15 C22 119.0(4) . .
C17 C18 C13 120.1(4) . .
C17 C18 C19 118.8(4) . .
C13 C18 C19 121.1(4) . .
O4 C11 O3 120.4(4) . .
O4 C11 C4 120.8(4) . .
O3 C11 C4 118.8(4) . .
O4 C11 Eu1 61.3(2) . 4_665
O3 C11 Eu1 59.4(2) . 4_665
C4 C11 Eu1 173.4(3) . 4_665
C3 C2 C7 121.8(4) . .
C3 C2 C1 117.5(3) . .
C7 C2 C1 120.7(4) . .
C6 C7 C2 119.4(3) . .
C6 C7 C8 122.4(4) . .
C2 C7 C8 118.2(4) . .
C4 C3 C2 118.0(4) . .
C4 C3 C9 121.1(4) . .
C2 C3 C9 120.9(4) . .
C6 C12 C13 115.9(3) . .
C23 O7 Eu1 151.7(3) . 1_554
C25 N1 C24 106.0(9) . .

loop_
_geom_bond_atom_site_label_1
_geom_bond_atom_site_label_2
_geom_bond_distance
_geom_bond_site_symmetry_2
Eu1 O7 2.343(3) 1_556
Eu1 O10 2.405(3) .
Eu1 O5 2.436(3) 1_456
Eu1 O9 2.494(4) .
Eu1 O3 2.495(3) 4_566
Eu1 O1 2.511(3) .
Eu1 O4 2.538(3) 4_566
Eu1 O6 2.557(3) 1_456
Eu1 O2 2.565(3) .
Eu1 C22 2.875(4) 1_456
Eu1 C11 2.889(4) 4_566
Eu1 C1 2.904(4) .
C5 C6 1.399(5) .
C5 C4 1.417(6) .
C5 C10 1.501(6) .
O3 C11 1.259(5) .
O3 Eu1 2.495(3) 4_665
O2 C1 1.250(5) .
C6 C7 1.402(6) .
C6 C12 1.522(5) .
C13 C14 1.397(6) .
C13 C18 1.411(6) .
C13 C12 1.534(5) .
O5 C22 1.265(5) .
O5 Eu1 2.436(3) 1_654
O6 C22 1.241(5) .
O6 Eu1 2.557(3) 1_654
O1 C1 1.256(5) .
C22 C15 1.499(5) .
C22 Eu1 2.875(4) 1_654
C4 C3 1.387(6) .
C4 C11 1.503(5) .
O4 C11 1.252(5) .
O4 Eu1 2.538(3) 4_665
O8 C23 1.240(5) .
C16 C15 1.383(6) .
C16 C17 1.399(6) .
C16 C21 1.501(6) .
C23 O7 1.263(5) .
C23 C17 1.515(6) .
C17 C18 1.399(6) .
C14 C15 1.410(6) .
C14 C20 1.514(6) .
C1 C2 1.510(6) .
C18 C19 1.517(6) .
C11 Eu1 2.889(4) 4_665
C2 C3 1.401(6) .
C2 C7 1.404(6) .
C7 C8 1.513(5) .
C3 C9 1.497(6) .
O7 Eu1 2.343(3) 1_554
N1 C25 1.501(11) .
N1 C24 1.507(16) .
